data_2212407
loop_
_publ_author_name
'Abdullah Ayd\?in'
'Yasemin D\"undar'
'Mehmet Akkurt'
'Orhan B\"uy\"ukg\"ung\"or'
'M. Fethi \,Sahin'

_publ_section_title
;
 Methyl
 [6-(2-chlorobenzoyl)-2-oxo-2,3-dihydro-1,3-benzoxazol-3-yl]acetate
;
_journal_coeditor_code WN2108
_journal_issue 2
_journal_name_full 'Acta Crystallographica Section E'
_journal_page_first o787
_journal_page_last o788
_journal_paper_doi 10.1107/S160053680700178X
_journal_volume 63
_journal_year 2007
_chemical_formula_iupac 'C17 H12 Cl N O5'
_chemical_formula_moiety 'C17 H12 Cl N O5'
_chemical_formula_sum 'C17 H12 Cl N O5'
_chemical_formula_weight 345.73
_chemical_name_systematic
;
Methyl [6-(2-chlorobenzoyl)-2-oxo-2,3-dihydro-1,3-benzoxazol-3-yl]acetate
;
_space_group_IT_number 2
_symmetry_cell_setting triclinic
_symmetry_space_group_name_Hall '-P 1'
_symmetry_space_group_name_H-M 'P -1'
_atom_sites_solution_hydrogens geom
_atom_sites_solution_primary direct
_atom_sites_solution_secondary difmap
_cell_angle_alpha 112.968(5)
_cell_angle_beta 95.782(5)
_cell_angle_gamma 95.013(5)
_cell_formula_units_Z 2
_cell_length_a 7.0189(5)
_cell_length_b 10.0329(7)
_cell_length_c 12.2791(8)
_cell_measurement_reflns_used 23409
_cell_measurement_temperature 296
_cell_measurement_theta_max 27.83
_cell_measurement_theta_min 2.95
_cell_volume 784.48(10)
_computing_cell_refinement X-AREA
_computing_data_collection 'X-AREA (Stoe & Cie, 2002)'
_computing_data_reduction 'X-RED32 (Stoe & Cie, 2002)'
_computing_molecular_graphics 'ORTEP-3 for Windows (Farrugia, 1997)'
_computing_publication_material 'WinGX (Farrugia, 1999)'
_computing_structure_refinement 'SHELXL97 (Sheldrick, 1997)'
_computing_structure_solution 'SIR97 (Altomare <i>et al.</i>,  1999)'
_diffrn_ambient_temperature 296
_diffrn_detector_area_resol_mean 6.67
_diffrn_measured_fraction_theta_full 0.983
_diffrn_measured_fraction_theta_max 0.983
_diffrn_measurement_device_type 'Stoe IPDS-2'
_diffrn_measurement_method \w
_diffrn_radiation_monochromator 'plane graphite'
_diffrn_radiation_type 'Mo K\a'
_diffrn_radiation_wavelength 0.71073
_diffrn_reflns_av_R_equivalents 0.0541
_diffrn_reflns_av_sigmaI/netI 0.0258
_diffrn_reflns_limit_h_max 8
_diffrn_reflns_limit_h_min -8
_diffrn_reflns_limit_k_max 12
_diffrn_reflns_limit_k_min -12
_diffrn_reflns_limit_l_max 15
_diffrn_reflns_limit_l_min -15
_diffrn_reflns_number 16110
_diffrn_reflns_reduction_process
;
;
_diffrn_reflns_theta_full 26.00
_diffrn_reflns_theta_max 26.00
_diffrn_reflns_theta_min 2.95
_diffrn_standards_number 0
_exptl_absorpt_coefficient_mu 0.271
_exptl_absorpt_correction_T_max 0.902
_exptl_absorpt_correction_T_min 0.850
_exptl_absorpt_correction_type integration
_exptl_absorpt_process_details '(XRED32; Stoe & Cie, 2002)'
_exptl_crystal_colour colourless
_exptl_crystal_density_diffrn 1.464
_exptl_crystal_density_method 'not measured'
_exptl_crystal_description prism
_exptl_crystal_F_000 356
_exptl_crystal_size_max 0.62
_exptl_crystal_size_mid 0.54
_exptl_crystal_size_min 0.39
_refine_diff_density_max 0.179
_refine_diff_density_min -0.294
_refine_ls_extinction_method none
_refine_ls_goodness_of_fit_ref 1.016
_refine_ls_hydrogen_treatment constr
_refine_ls_matrix_type full
_refine_ls_number_parameters 218
_refine_ls_number_reflns 3044
_refine_ls_number_restraints 0
_refine_ls_restrained_S_all 1.016
_refine_ls_R_factor_all 0.0405
_refine_ls_R_factor_gt 0.0342
_refine_ls_shift/su_max 0.000
_refine_ls_shift/su_mean 0.000
_refine_ls_structure_factor_coef Fsqd
_refine_ls_weighting_details 'calc w=1/[\s^2^(Fo^2^)+(0.0475P)^2^+0.1526P] where P=(Fo^2^+2Fc^2^)/3'
_refine_ls_weighting_scheme calc
_refine_ls_wR_factor_gt 0.0875
_refine_ls_wR_factor_ref 0.0920
_reflns_number_gt 2631
_reflns_number_total 3044
_reflns_threshold_expression I>2\s(I)
_cod_data_source_file wn2108.cif
_cod_data_source_block I
_cod_database_code 2212407
_cod_database_fobs_code 2212407

loop_
_symmetry_equiv_pos_site_id
_symmetry_equiv_pos_as_xyz
1 x,y,z
2 -x,-y,-z

loop_
_atom_site_aniso_label
_atom_site_aniso_U_11
_atom_site_aniso_U_22
_atom_site_aniso_U_33
_atom_site_aniso_U_12
_atom_site_aniso_U_13
_atom_site_aniso_U_23
Cl1 0.0962(4) 0.0412(2) 0.0721(3) 0.0025(2) -0.0118(3) 0.0079(2)
O1 0.0558(6) 0.0763(8) 0.0447(6) 0.0236(6) 0.0176(5) 0.0210(5)
O2 0.0316(5) 0.0555(6) 0.0479(6) 0.0089(4) 0.0070(4) 0.0222(5)
O3 0.0446(6) 0.0832(8) 0.0577(7) 0.0137(5) -0.0010(5) 0.0308(6)
O4 0.0726(8) 0.0523(6) 0.0528(6) 0.0191(5) 0.0152(5) 0.0252(5)
O5 0.0571(6) 0.0648(7) 0.0490(6) 0.0145(5) 0.0184(5) 0.0277(5)
N1 0.0411(6) 0.0523(7) 0.0394(6) 0.0129(5) 0.0078(5) 0.0198(5)
C1 0.0421(7) 0.0433(7) 0.0355(7) 0.0064(5) 0.0065(5) 0.0168(6)
C2 0.0503(8) 0.0509(8) 0.0439(8) 0.0002(6) 0.0015(6) 0.0168(6)
C3 0.0479(9) 0.0863(13) 0.0548(9) -0.0063(8) -0.0057(7) 0.0350(9)
C4 0.0497(9) 0.1000(15) 0.0695(11) 0.0247(9) 0.0112(8) 0.0530(11)
C5 0.0718(11) 0.0676(10) 0.0616(10) 0.0334(9) 0.0203(9) 0.0342(9)
C6 0.0558(9) 0.0452(8) 0.0436(8) 0.0109(6) 0.0072(6) 0.0180(6)
C7 0.0406(7) 0.0392(7) 0.0400(7) 0.0065(5) 0.0092(6) 0.0141(6)
C8 0.0379(7) 0.0383(6) 0.0407(7) 0.0077(5) 0.0077(5) 0.0145(5)
C9 0.0322(6) 0.0511(8) 0.0453(7) 0.0089(5) 0.0079(5) 0.0193(6)
C10 0.0360(7) 0.0547(8) 0.0435(7) 0.0102(6) 0.0131(6) 0.0209(6)
C11 0.0391(7) 0.0379(6) 0.0384(7) 0.0093(5) 0.0086(5) 0.0148(5)
C12 0.0307(6) 0.0382(6) 0.0441(7) 0.0075(5) 0.0081(5) 0.0164(5)
C13 0.0365(7) 0.0429(7) 0.0425(7) 0.0081(5) 0.0123(5) 0.0173(6)
C14 0.0393(7) 0.0469(7) 0.0467(8) 0.0092(6) 0.0052(6) 0.0181(6)
C15 0.0585(9) 0.0575(9) 0.0460(8) 0.0203(7) 0.0152(7) 0.0278(7)
C16 0.0401(7) 0.0489(7) 0.0364(7) 0.0068(6) 0.0024(5) 0.0180(6)
C17 0.0656(11) 0.0915(14) 0.0649(11) 0.0242(10) 0.0314(9) 0.0263(10)

loop_
_atom_site_type_symbol
_atom_site_label
_atom_site_fract_x
_atom_site_fract_y
_atom_site_fract_z
_atom_site_U_iso_or_equiv
_atom_site_thermal_displace_type
_atom_site_calc_flag
_atom_site_refinement_flags
_atom_site_occupancy
Cl Cl1 0.29410(8) 0.02639(5) 0.59208(5) 0.0768(2) Uani . . 1.000
O O1 0.15222(17) 0.40830(14) 0.80361(10) 0.0583(4) Uani . . 1.000
O O2 -0.26301(13) 0.30596(11) 0.39807(9) 0.0443(3) Uani . . 1.000
O O3 -0.38951(16) 0.29026(15) 0.21597(11) 0.0614(4) Uani . . 1.000
O O4 0.13961(18) 0.07747(12) 0.12604(10) 0.0568(4) Uani . . 1.000
O O5 0.20125(16) 0.20884(13) 0.01887(10) 0.0543(4) Uani . . 1.000
N N1 -0.06079(17) 0.29482(13) 0.26793(11) 0.0433(4) Uani . . 1.000
C C1 0.4320(2) 0.30199(15) 0.75176(12) 0.0399(4) Uani . . 1.000
C C2 0.5691(2) 0.40206(17) 0.84361(14) 0.0499(5) Uani . . 1.000
C C3 0.7390(2) 0.3605(2) 0.87772(16) 0.0629(6) Uani . . 1.000
C C4 0.7740(3) 0.2186(2) 0.82246(18) 0.0660(7) Uani . . 1.000
C C5 0.6398(3) 0.1166(2) 0.73267(17) 0.0621(6) Uani . . 1.000
C C6 0.4702(2) 0.15924(16) 0.69764(13) 0.0479(5) Uani . . 1.000
C C7 0.24471(19) 0.35095(14) 0.72306(12) 0.0402(4) Uani . . 1.000
C C8 0.17726(19) 0.33257(14) 0.59945(12) 0.0391(4) Uani . . 1.000
C C9 0.30687(19) 0.32571(16) 0.51894(13) 0.0425(4) Uani . . 1.000
C C10 0.24694(19) 0.31415(16) 0.40410(13) 0.0436(4) Uani . . 1.000
C C11 0.05094(19) 0.30729(14) 0.37244(12) 0.0382(4) Uani . . 1.000
C C12 -0.07716(18) 0.31377(14) 0.45244(12) 0.0374(4) Uani . . 1.000
C C13 -0.02144(19) 0.32778(15) 0.56605(12) 0.0399(4) Uani . . 1.000
C C14 -0.2510(2) 0.29607(16) 0.28422(13) 0.0444(4) Uani . . 1.000
C C15 0.0089(2) 0.30237(18) 0.16350(14) 0.0505(5) Uani . . 1.000
C C16 0.1226(2) 0.18060(16) 0.10251(12) 0.0417(4) Uani . . 1.000
C C17 0.3192(3) 0.1057(2) -0.04947(19) 0.0731(7) Uani . . 1.000
H H2 0.54580 0.49800 0.88230 0.0600 Uiso calc R 1.000
H H3 0.83050 0.42870 0.93840 0.0760 Uiso calc R 1.000
H H4 0.88920 0.19140 0.84590 0.0790 Uiso calc R 1.000
H H5 0.66280 0.02020 0.69600 0.0750 Uiso calc R 1.000
H H9 0.43770 0.32900 0.54310 0.0510 Uiso calc R 1.000
H H10 0.33420 0.31120 0.35130 0.0520 Uiso calc R 1.000
H H13 -0.10990 0.33380 0.61880 0.0480 Uiso calc R 1.000
H H15A 0.09010 0.39520 0.18690 0.0610 Uiso calc R 1.000
H H15B -0.10050 0.29890 0.10710 0.0610 Uiso calc R 1.000
H H17A 0.34450 0.03950 -0.01240 0.1100 Uiso calc R 1.000
H H17B 0.43920 0.15720 -0.05230 0.1100 Uiso calc R 1.000
H H17C 0.25250 0.05180 -0.12930 0.1100 Uiso calc R 1.000

loop_
_atom_type_symbol
_atom_type_description
_atom_type_scat_dispersion_real
_atom_type_scat_dispersion_imag
_atom_type_scat_source
O O 0.0106 0.0060 'International Tables Vol C Tables 4.2.6.8 and 6.1.1.4'
N N 0.0061 0.0033 'International Tables Vol C Tables 4.2.6.8 and 6.1.1.4'
Cl Cl 0.1484 0.1585 'International Tables Vol C Tables 4.2.6.8 and 6.1.1.4'
H H 0.0000 0.0000 'International Tables Vol C Tables 4.2.6.8 and 6.1.1.4'
C C 0.0033 0.0016 'International Tables Vol C Tables 4.2.6.8 and 6.1.1.4'

loop_
_exptl_crystal_face_index_h
_exptl_crystal_face_index_k
_exptl_crystal_face_index_l
_exptl_crystal_face_perp_dist
-2 -4 -11 0.1914
9 9 23 0.1687
1 7 5 0.1853
-4 2 -25 0.2054
-8 -10 -11 0.3446
-1 -5 -4 0.3542
5 -6 -24 0.3528
-1 2 -30 0.2820
-17 -22 26 0.3197
-1 -2 8 0.2842
5 -9 21 0.4060
13 -5 -29 0.5016
-8 -7 27 0.2449
-24 -2 17 0.3359
-2 -10 15 0.4382
4 7 -4 0.4236
-29 4 4 0.4087
-14 5 26 0.3470
-9 -14 28 0.3183
-5 -3 -4 0.3458
3 0 5 0.4260
9 -17 26 0.5550
2 22 5 0.2486
-5 13 -28 0.3366
-4 -6 3 0.3245
-12 -27 29 0.3886
20 30 1 0.3005
-3 21 -1 0.3707
1 -30 10 0.6125
-7 -13 2 0.3020
-5 29 -18 0.4154
-1 23 -15 0.3671
4 -30 -23 0.4550

loop_
_geom_angle_atom_site_label_1
_geom_angle_atom_site_label_2
_geom_angle_atom_site_label_3
_geom_angle
_geom_angle_publ_flag
C12 O2 C14 107.54(10) no
C16 O5 C17 117.00(15) no
C11 N1 C14 109.45(12) no
C11 N1 C15 126.73(12) no
C14 N1 C15 123.16(12) no
C2 C1 C6 118.06(14) no
C2 C1 C7 118.33(14) no
C6 C1 C7 123.42(13) no
C1 C2 C3 120.62(16) no
C2 C3 C4 120.26(17) no
C3 C4 C5 120.45(19) no
C4 C5 C6 119.11(19) no
Cl1 C6 C1 119.76(11) no
Cl1 C6 C5 118.54(14) no
C1 C6 C5 121.48(15) no
O1 C7 C1 118.79(13) no
O1 C7 C8 121.02(13) no
C1 C7 C8 120.17(12) no
C7 C8 C9 121.39(12) no
C7 C8 C13 118.06(12) no
C9 C8 C13 120.51(13) no
C8 C9 C10 122.17(13) no
C9 C10 C11 116.41(13) no
N1 C11 C10 132.87(13) no
N1 C11 C12 105.90(12) no
C10 C11 C12 121.23(13) no
O2 C12 C11 109.14(12) no
O2 C12 C13 127.46(12) no
C11 C12 C13 123.39(12) no
C8 C13 C12 116.27(12) no
O2 C14 O3 122.82(13) no
O2 C14 N1 107.95(12) no
O3 C14 N1 129.23(14) no
N1 C15 C16 113.18(15) no
O4 C16 O5 126.05(14) no
O4 C16 C15 125.83(14) no
O5 C16 C15 108.12(14) no
C1 C2 H2 120.00 no
C3 C2 H2 120.00 no
C2 C3 H3 120.00 no
C4 C3 H3 120.00 no
C3 C4 H4 120.00 no
C5 C4 H4 120.00 no
C4 C5 H5 120.00 no
C6 C5 H5 120.00 no
C8 C9 H9 119.00 no
C10 C9 H9 119.00 no
C9 C10 H10 122.00 no
C11 C10 H10 122.00 no
C8 C13 H13 122.00 no
C12 C13 H13 122.00 no
N1 C15 H15A 109.00 no
N1 C15 H15B 109.00 no
C16 C15 H15A 109.00 no
C16 C15 H15B 109.00 no
H15A C15 H15B 108.00 no
O5 C17 H17A 109.00 no
O5 C17 H17B 109.00 no
O5 C17 H17C 109.00 no
H17A C17 H17B 109.00 no
H17A C17 H17C 110.00 no
H17B C17 H17C 109.00 no

loop_
_geom_bond_atom_site_label_1
_geom_bond_atom_site_label_2
_geom_bond_distance
_geom_bond_publ_flag
Cl1 C6 1.7394(16) no
O1 C7 1.2171(18) no
O2 C12 1.3854(16) no
O2 C14 1.3741(18) no
O3 C14 1.1995(19) no
O4 C16 1.190(2) no
O5 C16 1.3243(19) no
O5 C17 1.440(2) no
N1 C11 1.3901(18) no
N1 C14 1.3702(19) no
N1 C15 1.444(2) no
C1 C2 1.391(2) no
C1 C6 1.387(2) no
C1 C7 1.499(2) no
C2 C3 1.376(2) no
C3 C4 1.374(3) no
C4 C5 1.375(3) no
C5 C6 1.384(3) no
C7 C8 1.4776(19) no
C8 C9 1.396(2) no
C8 C13 1.4047(19) no
C9 C10 1.387(2) no
C10 C11 1.3796(19) no
C11 C12 1.3842(19) no
C12 C13 1.3588(19) no
C15 C16 1.506(2) no
C2 H2 0.9300 no
C3 H3 0.9300 no
C4 H4 0.9300 no
C5 H5 0.9300 no
C9 H9 0.9300 no
C10 H10 0.9300 no
C13 H13 0.9300 no
C15 H15A 0.9700 no
C15 H15B 0.9700 no
C17 H17A 0.9600 no
C17 H17B 0.9600 no
C17 H17C 0.9600 no

loop_
_geom_contact_atom_site_label_1
_geom_contact_atom_site_label_2
_geom_contact_distance
_geom_contact_site_symmetry_2
_geom_contact_publ_flag
Cl1 C8 3.2180(16) . no
Cl1 C9 3.4506(18) . no
Cl1 O2 3.3725(13) 2_556 no
Cl1 C12 3.4253(16) 2_556 no
Cl1 C13 3.5689(16) 2_556 no
O1 C3 3.178(2) 1_455 no
O1 C4 3.211(3) 1_455 no
O1 C15 3.102(2) 2_566 no
O2 Cl1 3.3725(13) 2_556 no
O2 N1 2.2195(16) . no
O3 C17 3.394(2) 1_455 no
O3 C7 3.414(2) 2_566 no
O4 C16 3.2284(19) 2_555 no
O4 C10 3.2719(19) . no
O4 C11 3.1692(18) . no
O4 O4 3.2138(17) 2_555 no
O4 C4 3.361(3) 2_656 no
O4 C17 3.412(2) 2_555 no
O4 N1 2.7989(18) . no
O1 H13 2.5900 . no
O1 H15A 2.6900 2_566 no
O1 H2 2.7800 . no
O1 H3 2.9100 1_455 no
O1 H15B 2.7800 2_566 no
O2 H10 2.8400 1_455 no
O2 H9 2.8600 1_455 no
O3 H15B 2.5500 . no
O3 H10 2.6500 1_455 no
O4 H17A 2.2800 . no
O4 H4 2.8400 2_656 no
O5 H4 2.8400 1_454 no
N1 O2 2.2195(16) . no
N1 O4 2.7989(18) . no
C3 O1 3.178(2) 1_655 no
C4 O1 3.211(3) 1_655 no
C4 O4 3.361(3) 2_656 no
C6 C9 3.407(2) . no
C6 C17 3.594(3) 1_556 no
C7 C14 3.574(2) 2_566 no
C7 O3 3.414(2) 2_566 no
C8 C14 3.399(2) 2_566 no
C8 Cl1 3.2180(16) . no
C9 Cl1 3.4506(18) . no
C9 C6 3.407(2) . no
C10 C16 3.398(2) . no
C10 O4 3.2719(19) . no
C11 C13 3.468(2) 2_566 no
C11 C12 3.540(2) 2_566 no
C11 O4 3.1692(18) . no
C12 C12 3.483(2) 2_566 no
C12 Cl1 3.4253(16) 2_556 no
C12 C11 3.540(2) 2_566 no
C13 C11 3.468(2) 2_566 no
C13 Cl1 3.5689(16) 2_556 no
C14 C8 3.399(2) 2_566 no
C14 C7 3.574(2) 2_566 no
C15 O1 3.102(2) 2_566 no
C16 O4 3.2284(19) 2_555 no
C16 C10 3.398(2) . no
C17 C6 3.594(3) 1_554 no
C17 O4 3.412(3) 2_555 no
C17 O3 3.394(2) 1_655 no
C1 H9 2.6800 . no
C3 H15A 3.0400 2_666 no
C4 H17B 3.0800 1_556 no
C5 H17B 3.0200 1_556 no
C6 H9 3.0100 . no
C15 H10 3.0500 . no
C16 H10 2.9800 . no
C17 H17A 3.0600 2_655 no
H2 O1 2.7800 . no
H3 O1 2.9100 1_655 no
H4 O5 2.8400 1_656 no
H4 O4 2.8400 2_656 no
H9 O2 2.8600 1_655 no
H9 C1 2.6800 . no
H9 C6 3.0100 . no
H10 O2 2.8400 1_655 no
H10 O3 2.6500 1_655 no
H10 C15 3.0500 . no
H10 C16 2.9800 . no
H13 O1 2.5900 . no
H15A O1 2.6900 2_566 no
H15A C3 3.0400 2_666 no
H15B O3 2.5500 . no
H15B O1 2.7800 2_566 no
H17A O4 2.2800 . no
H17A C17 3.0600 2_655 no
H17A H17A 2.4200 2_655 no
H17B C4 3.0800 1_554 no
H17B C5 3.0200 1_554 no

loop_
_geom_hbond_atom_site_label_D
_geom_hbond_atom_site_label_H
_geom_hbond_atom_site_label_A
_geom_hbond_distance_DH
_geom_hbond_distance_HA
_geom_hbond_distance_DA
_geom_hbond_angle_DHA
_geom_hbond_publ_flag
C15 H15B O3 0.97 2.55 2.9350(19) 104 yes
C17 H17A O4 0.96 2.28 2.697(2) 106 yes

loop_
_geom_torsion_atom_site_label_1
_geom_torsion_atom_site_label_2
_geom_torsion_atom_site_label_3
_geom_torsion_atom_site_label_4
_geom_torsion
_geom_torsion_publ_flag
C12 O2 C14 O3 -178.68(17) no
C12 O2 C14 N1 1.19(17) no
C14 O2 C12 C11 -0.60(17) no
C14 O2 C12 C13 178.47(16) no
C17 O5 C16 O4 -0.4(2) no
C17 O5 C16 C15 179.18(14) no
C11 N1 C15 C16 63.7(2) no
C14 N1 C15 C16 -126.64(15) no
C15 N1 C14 O3 7.3(3) no
C11 N1 C14 O2 -1.35(18) no
C15 N1 C14 O2 -172.60(14) no
C15 N1 C11 C12 171.82(15) no
C14 N1 C11 C10 -178.64(17) no
C15 N1 C11 C10 -7.8(3) no
C14 N1 C11 C12 0.96(17) no
C11 N1 C14 O3 178.51(18) no
C2 C1 C7 C8 126.42(15) no
C2 C1 C6 Cl1 174.09(12) no
C7 C1 C2 C3 176.53(15) no
C7 C1 C6 C5 -175.48(15) no
C2 C1 C7 O1 -52.2(2) no
C6 C1 C2 C3 1.2(2) no
C6 C1 C7 C8 -58.6(2) no
C2 C1 C6 C5 -0.4(2) no
C6 C1 C7 O1 122.87(17) no
C7 C1 C6 Cl1 -1.0(2) no
C1 C2 C3 C4 -1.0(3) no
C2 C3 C4 C5 -0.1(3) no
C3 C4 C5 C6 0.9(3) no
C4 C5 C6 Cl1 -175.19(15) no
C4 C5 C6 C1 -0.6(3) no
O1 C7 C8 C13 -24.5(2) no
C1 C7 C8 C13 156.98(14) no
C1 C7 C8 C9 -25.5(2) no
O1 C7 C8 C9 153.09(16) no
C7 C8 C13 C12 178.70(14) no
C9 C8 C13 C12 1.1(2) no
C7 C8 C9 C10 -177.46(15) no
C13 C8 C9 C10 0.1(2) no
C8 C9 C10 C11 -1.0(2) no
C9 C10 C11 N1 -179.59(16) no
C9 C10 C11 C12 0.9(2) no
N1 C11 C12 C13 -179.33(15) no
C10 C11 C12 O2 179.44(14) no
N1 C11 C12 O2 -0.21(17) no
C10 C11 C12 C13 0.3(2) no
C11 C12 C13 C8 -1.3(2) no
O2 C12 C13 C8 179.74(14) no
N1 C15 C16 O5 -171.57(12) no
N1 C15 C16 O4 8.0(2) no

loop_
_cod_related_entry_id
_cod_related_entry_database
_cod_related_entry_code
1 ChemSpider 21125304
